data_7110752
loop_
_publ_author_name
'Linti, Gerald'
'Rodig, Alexander'

_publ_contact_author
;
      Gerald Linti
      Institut f\"ur anorganische Chemie
      Universit\"at Karlsruhe
      Engesserstr. Geb. 30.45
      76128 Karlsruhe
      Bundesrepublik Deutschland
;
_publ_section_title
;
 Facile synthesis and crystal structure of a Ga22R8 cluster
;
_journal_issue 2
_journal_name_full 'Chemical Communications'
_journal_page_first 127
_journal_paper_doi 10.1039/a907039g
_journal_year 2000
_chemical_formula_sum 'C72 H216 Ga22 Ge8.25 Si24'
_chemical_formula_weight 3889.32
_chemical_name_systematic
; 
Ga22hypergermyl)8
;
_space_group_IT_number 59
_symmetry_cell_setting orthorhombic
_symmetry_space_group_name_Hall '-P 2ab 2a'
_symmetry_space_group_name_H-M 'P m m n :2'
_atom_sites_solution_hydrogens geom
_atom_sites_solution_primary direct
_atom_sites_solution_secondary difmap
_audit_creation_method 'SHELXL-CIF-file updated by CIFRTF'
_cell_angle_alpha 90.00
_cell_angle_beta 90.00
_cell_angle_gamma 90.00
_cell_formula_units_Z 2
_cell_length_a 24.012(3)
_cell_length_b 24.615(2)
_cell_length_c 16.0590(12)
_cell_measurement_temperature 199(2)
_cell_volume 9491.8(16)
_computing_cell_refinement 'XSTEP (Ver. 2.00)'
_computing_data_collection 'XSTEP (Ver. 2.00)'
_computing_data_reduction 'XSTEP (Ver. 2.00)'
_computing_molecular_graphics 'XP (SHELXTL-Plus)'
_computing_publication_material 'SHELXL (Sheldrick 1997)'
_computing_structure_refinement 'SHELXL (Sheldrick 1997)'
_computing_structure_solution 'XS (Siemens)'
_diffrn_ambient_temperature 199(2)
_diffrn_measured_fraction_theta_full 0.860
_diffrn_measured_fraction_theta_max 0.860
_diffrn_measurement_device_type 'STOE IPDS'
_diffrn_measurement_method IPDS
_diffrn_radiation_monochromator graphite
_diffrn_radiation_source 'fine-focus sealed tube'
_diffrn_radiation_type MoK\a
_diffrn_radiation_wavelength 0.71073
_diffrn_reflns_av_R_equivalents 0.1392
_diffrn_reflns_av_sigmaI/netI 0.1381
_diffrn_reflns_limit_h_max 24
_diffrn_reflns_limit_h_min -24
_diffrn_reflns_limit_k_max 24
_diffrn_reflns_limit_k_min -14
_diffrn_reflns_limit_l_max 13
_diffrn_reflns_limit_l_min -16
_diffrn_reflns_number 16797
_diffrn_reflns_theta_full 21.00
_diffrn_reflns_theta_max 21.00
_diffrn_reflns_theta_min 2.12
_diffrn_standards_interval_time 0
_exptl_absorpt_coefficient_mu 4.519
_exptl_crystal_colour black
_exptl_crystal_density_diffrn 1.361
_exptl_crystal_density_method 'not measured'
_exptl_crystal_description plate
_exptl_crystal_F_000 3860
_exptl_crystal_size_max .2
_exptl_crystal_size_mid .1
_exptl_crystal_size_min .02
_refine_diff_density_max 1.223
_refine_diff_density_min -0.700
_refine_diff_density_rms 0.109
_refine_ls_extinction_method none
_refine_ls_goodness_of_fit_ref 1.112
_refine_ls_hydrogen_treatment mixed
_refine_ls_matrix_type full
_refine_ls_number_parameters 366
_refine_ls_number_reflns 4661
_refine_ls_number_restraints 38
_refine_ls_restrained_S_all 1.109
_refine_ls_R_factor_all 0.1801
_refine_ls_R_factor_gt 0.0878
_refine_ls_shift/su_max 0.868
_refine_ls_shift/su_mean 0.002
_refine_ls_structure_factor_coef Fsqd
_refine_ls_weighting_details 'calc w=1/[\s^2^(Fo^2^)+(0.1000P)^2^+0.0000P] where P=(Fo^2^+2Fc^2^)/3'
_refine_ls_weighting_scheme calc
_refine_ls_wR_factor_gt 0.1989
_refine_ls_wR_factor_ref 0.2444
_reflns_number_gt 2160
_reflns_number_total 4661
_reflns_threshold_expression >2sigma(I)
_cod_data_source_file a907039gsup1.cif
_cod_data_source_block 8
_cod_depositor_comments
;
The following automatic conversions were performed:

'_symmetry_cell_setting' value 'Orthorhombic' changed to
'orthorhombic' according to
/home/saulius/struct/CIF-dictionaries/cif_core.dic dictionary named
'cif_core.dic' version 2.4.2 from
2011-04-26.

'_refine_ls_hydrogen_treatment' value 'mixed ' changed
to 'mixed' according to
/home/saulius/struct/CIF-dictionaries/cif_core.dic dictionary named
'cif_core.dic' version 2.4.2 from 2011-04-26.

Automatic conversion script
Id: cif_fix_values 1891 2012-01-12 08:04:46Z andrius 

The following automatic conversions were performed:

'_atom_sites_solution_primary' value 'direct methods' was changed to
'direct'.

'_atom_sites_solution_hydrogens' value 'geometrically' was changed to
'geom'.

Automatic conversion script
Id: cif_fix_values 6452 2018-10-05 10:23:21Z andrius 
;
_cod_original_cell_volume 9491.8(14)
_cod_original_sg_symbol_H-M Pmmn
_cod_database_code 7110752

loop_
_symmetry_equiv_pos_as_xyz
'x, y, z'
'-x+1/2, -y+1/2, z'
'-x, y+1/2, -z'
'x+1/2, -y, -z'
'-x, -y, -z'
'x-1/2, y-1/2, -z'
'x, -y-1/2, z'
'-x-1/2, y, z'

loop_
_atom_site_label
_atom_site_type_symbol
_atom_site_fract_x
_atom_site_fract_y
_atom_site_fract_z
_atom_site_U_iso_or_equiv
_atom_site_adp_type
_atom_site_occupancy
_atom_site_symmetry_multiplicity
_atom_site_calc_flag
_atom_site_refinement_flags
_atom_site_disorder_group
Ga1 Ga 0.23599(15) 0.7500 -0.1119(3) 0.065(2) Uani 0.50 2 d SP .
Ga2 Ga 0.10797(11) 0.7500 0.0102(2) 0.1120(13) Uani 1 2 d SD .
Ga3 Ga 0.2500 0.61249(13) 0.02059(17) 0.0773(9) Uani 1 2 d SD .
Ga4 Ga 0.16479(18) 0.6461(2) -0.2387(4) 0.115(2) Uani 0.50 1 d PD 1
Ga5 Ga 0.1456(2) 0.6545(3) -0.2445(3) 0.106(2) Uani 0.50 1 d PD 2
Ga9 Ga 0.1739(2) 0.6690(4) -0.0539(5) 0.069(3) Uani 0.25 1 d P .
Ga10 Ga 0.1776(4) 0.6563(7) -0.0974(7) 0.136(5) Uani 0.25 1 d P .
Ga11 Ga 0.1646(2) 0.7500 -0.2561(3) 0.0777(17) Uani 0.50 2 d SP .
Ga12 Ga 0.19224(15) 0.69481(19) 0.0301(2) 0.0738(12) Uani 0.50 1 d P .
Ga13 Ga 0.21824(18) 0.6298(2) -0.1232(3) 0.1018(18) Uani 0.50 1 d P .
Ga14 Ga 0.1400(2) 0.7500 -0.1707(5) 0.112(3) Uani 0.50 2 d SP .
Ga16 Ga 0.12784(12) 0.69684(18) -0.1150(2) 0.0670(11) Uani 0.50 1 d P .
Ga17 Ga 0.2500 0.6922(2) -0.2647(2) 0.1344(16) Uani 1 2 d S .
Ga19 Ga 0.2162(3) 0.7266(4) 0.0537(5) 0.065(3) Uani 0.25 1 d P .
Ge2 Ge 0.02560(11) 0.7500 0.0992(2) 0.1080(12) Uani 1 2 d SD .
Ge3 Ge 0.2500 0.53325(11) 0.10990(15) 0.0666(7) Uani 1 2 d SD .
Ge4 Ge 0.10732(19) 0.5862(3) -0.3239(4) 0.118(2) Uani 0.50 1 d PD 1
Ge5 Ge 0.0870(2) 0.6003(3) -0.3348(3) 0.107(2) Uani 0.50 1 d PD 2
Si21 Si 0.0540(4) 0.7500 0.2396(7) 0.142(4) Uani 1 2 d SD .
Si22 Si -0.0275(2) 0.6729(4) 0.0664(6) 0.156(3) Uani 1 1 d D .
Si31 Si 0.1905(3) 0.4673(5) 0.0483(6) 0.094(4) Uani 0.50 1 d PD .
Si32 Si 0.2139(4) 0.5620(5) 0.2409(7) 0.099(4) Uani 0.50 1 d PD .
Si33 Si 0.3399(3) 0.4943(5) 0.1287(6) 0.095(4) Uani 0.50 1 d PD .
Si41 Si 0.1305(5) 0.4943(6) -0.3277(8) 0.132(5) Uani 0.50 1 d PD 1
Si42 Si 0.0115(4) 0.5932(5) -0.2740(7) 0.105(4) Uani 0.50 1 d PD 1
Si43 Si 0.1051(6) 0.6279(9) -0.4662(12) 0.169(8) Uani 0.50 1 d PD 1
Si51 Si -0.0059(6) 0.6409(8) -0.3377(11) 0.194(10) Uani 0.50 1 d PD 2
Si52 Si 0.0830(5) 0.5195(7) -0.2648(10) 0.159(7) Uani 0.50 1 d PD 2
Si53 Si 0.1278(6) 0.6014(7) -0.4613(13) 0.162(8) Uani 0.50 1 d PD 2
C21A C 0.0085(13) 0.7050(16) 0.305(2) 0.36(3) Uiso 1 1 d D .
H21A H 0.0216 0.7056 0.3626 0.534 Uiso 1 1 calc R .
H21B H 0.0101 0.6678 0.2834 0.534 Uiso 1 1 calc R .
H21C H -0.0300 0.7182 0.3026 0.534 Uiso 1 1 calc R .
C21B C 0.1284(7) 0.7500 0.261(3) 0.195(18) Uiso 1 2 d SD .
H21D H 0.1346 0.7500 0.3210 0.292 Uiso 1 2 calc SR .
H21E H 0.1453 0.7825 0.2362 0.292 Uiso 0.50 1 calc PR .
H21F H 0.1453 0.7175 0.2362 2(243) Uiso 0.00 1 calc PR .
C22A C -0.0563(14) 0.678(2) -0.0410(13) 0.31(2) Uiso 1 1 d D .
H22A H -0.0783 0.6450 -0.0531 0.467 Uiso 1 1 calc R .
H22B H -0.0256 0.6803 -0.0811 0.467 Uiso 1 1 calc R .
H22C H -0.0800 0.7098 -0.0455 0.467 Uiso 1 1 calc R .
C22B C -0.0916(7) 0.6675(15) 0.1278(16) 0.195(12) Uiso 1 1 d D .
H22D H -0.1121 0.6349 0.1110 0.293 Uiso 1 1 calc R .
H22E H -0.1148 0.6997 0.1182 0.293 Uiso 1 1 calc R .
H22F H -0.0822 0.6651 0.1871 0.293 Uiso 1 1 calc R .
C22C C 0.0138(10) 0.6097(9) 0.075(2) 0.227(14) Uiso 1 1 d D .
H22G H -0.0096 0.5785 0.0606 0.340 Uiso 1 1 calc R .
H22H H 0.0274 0.6057 0.1322 0.340 Uiso 1 1 calc R .
H22I H 0.0456 0.6115 0.0368 0.340 Uiso 1 1 calc R .
C31A C 0.1269(9) 0.4989(15) 0.003(2) 0.085(11) Uiso 0.50 1 d PD .
C31B C 0.2264(9) 0.4338(17) -0.0409(17) 0.096(13) Uiso 0.50 1 d PD .
C31C C 0.1695(17) 0.4134(14) 0.123(2) 0.147(19) Uiso 0.50 1 d PD .
C32A C 0.2500 0.6237(9) 0.283(2) 0.132(10) Uiso 1 2 d SD .
C32B C 0.2237(13) 0.5131(15) 0.328(2) 0.136(18) Uiso 0.50 1 d PD .
C32C C 0.1363(7) 0.572(2) 0.228(3) 0.108(12) Uiso 0.50 1 d PD .
C33A C 0.3364(14) 0.4227(9) 0.164(3) 0.104(12) Uiso 0.50 1 d PD .
C33B C 0.3821(12) 0.498(2) 0.0320(16) 0.114(16) Uiso 0.50 1 d PD .
C33C C 0.3794(10) 0.5346(14) 0.2077(17) 0.086(10) Uiso 0.50 1 d PD .
C41C C 0.0788(13) 0.4411(15) -0.357(3) 0.17(2) Uiso 0.50 1 d PD 1
H41A H 0.0961 0.4052 -0.3525 0.251 Uiso 0.50 1 calc PR 1
H41B H 0.0662 0.4472 -0.4141 0.251 Uiso 0.50 1 calc PR 1
H41C H 0.0468 0.4431 -0.3190 0.251 Uiso 0.50 1 calc PR 1
C41B C 0.164(2) 0.490(5) -0.4321(19) 0.31(5) Uiso 0.50 1 d PD 1
H41D H 0.1784 0.4534 -0.4410 0.468 Uiso 0.50 1 calc PR 1
H41E H 0.1948 0.5163 -0.4351 0.468 Uiso 0.50 1 calc PR 1
H41F H 0.1365 0.4987 -0.4752 0.468 Uiso 0.50 1 calc PR 1
C41A C 0.1580(16) 0.491(3) -0.2195(15) 0.16(2) Uiso 0.50 1 d PD 1
H41G H 0.1720 0.4547 -0.2081 0.247 Uiso 0.50 1 calc PR 1
H41H H 0.1281 0.5001 -0.1803 0.247 Uiso 0.50 1 calc PR 1
H41I H 0.1883 0.5176 -0.2133 0.247 Uiso 0.50 1 calc PR 1
C42A C 0.0076(14) 0.5589(16) -0.1718(15) 0.108(12) Uiso 0.50 1 d PD 1
H42A H -0.0304 0.5615 -0.1501 0.162 Uiso 0.50 1 calc PR 1
H42B H 0.0334 0.5764 -0.1329 0.162 Uiso 0.50 1 calc PR 1
H42C H 0.0178 0.5206 -0.1783 0.162 Uiso 0.50 1 calc PR 1
C42B C -0.0344(13) 0.5519(18) -0.343(3) 0.157(19) Uiso 0.50 1 d PD 1
H42D H -0.0730 0.5543 -0.3232 0.236 Uiso 0.50 1 calc PR 1
H42E H -0.0223 0.5139 -0.3418 0.236 Uiso 0.50 1 calc PR 1
H42F H -0.0322 0.5657 -0.4000 0.236 Uiso 0.50 1 calc PR 1
C42C C -0.015(2) 0.6626(11) -0.250(4) 0.19(3) Uiso 0.50 1 d PD 1
H42G H -0.0546 0.6605 -0.2356 0.278 Uiso 0.50 1 calc PR 1
H42H H -0.0101 0.6860 -0.2986 0.278 Uiso 0.50 1 calc PR 1
H42I H 0.0058 0.6776 -0.2027 0.278 Uiso 0.50 1 calc PR 1
C43A C 0.0592(15) 0.587(2) -0.535(3) 0.18(2) Uiso 0.50 1 d PD 1
H43A H 0.0643 0.5982 -0.5926 0.266 Uiso 0.50 1 calc PR 1
H43B H 0.0203 0.5924 -0.5183 0.266 Uiso 0.50 1 calc PR 1
H43C H 0.0688 0.5484 -0.5290 0.266 Uiso 0.50 1 calc PR 1
C43C C 0.1773(16) 0.650(8) -0.440(18) 2.0(13) Uiso 0.50 1 d PD 1
H43D H 0.1993 0.6525 -0.4916 3.000 Uiso 0.50 1 calc PR 1
H43E H 0.1944 0.6233 -0.4029 3.000 Uiso 0.50 1 calc PR 1
H43F H 0.1762 0.6855 -0.4130 3.000 Uiso 0.50 1 calc PR 1
C43B C 0.1760(10) 0.650(2) -0.498(3) 0.138(17) Uiso 0.50 1 d PD 1
H43G H 0.1756 0.6613 -0.5564 0.207 Uiso 0.50 1 calc PR 1
H43H H 0.2023 0.6202 -0.4904 0.207 Uiso 0.50 1 calc PR 1
H43I H 0.1876 0.6810 -0.4632 0.207 Uiso 0.50 1 calc PR 1
C51A C -0.0560(13) 0.5849(14) -0.359(3) 0.145(17) Uiso 0.50 1 d PD 2
H51A H -0.0939 0.5995 -0.3606 0.218 Uiso 0.50 1 calc PR 2
H51B H -0.0531 0.5573 -0.3157 0.218 Uiso 0.50 1 calc PR 2
H51C H -0.0472 0.5685 -0.4135 0.218 Uiso 0.50 1 calc PR 2
C51B C -0.026(3) 0.689(2) -0.253(3) 0.29(5) Uiso 0.50 1 d PD 2
H51D H -0.0645 0.7010 -0.2628 0.431 Uiso 0.50 1 calc PR 2
H51E H -0.0010 0.7199 -0.2535 0.431 Uiso 0.50 1 calc PR 2
H51F H -0.0239 0.6700 -0.1996 0.431 Uiso 0.50 1 calc PR 2
C51C C -0.004(4) 0.680(3) -0.437(3) 0.41(7) Uiso 0.50 1 d PD 2
H51G H -0.0399 0.6982 -0.4454 0.616 Uiso 0.50 1 calc PR 2
H51H H 0.0035 0.6555 -0.4833 0.616 Uiso 0.50 1 calc PR 2
H51I H 0.0255 0.7077 -0.4338 0.616 Uiso 0.50 1 calc PR 2
C52A C 0.1501(16) 0.482(3) -0.257(8) 0.39(8) Uiso 0.50 1 d PD 2
H52A H 0.1435 0.4464 -0.2315 0.580 Uiso 0.50 1 calc PR 2
H52B H 0.1760 0.5028 -0.2219 0.580 Uiso 0.50 1 calc PR 2
H52C H 0.1660 0.4774 -0.3124 0.580 Uiso 0.50 1 calc PR 2
C52B C 0.0354(14) 0.528(3) -0.174(2) 0.16(2) Uiso 0.50 1 d PD 2
H52D H 0.0330 0.4937 -0.1435 0.246 Uiso 0.50 1 calc PR 2
H52E H -0.0017 0.5383 -0.1941 0.246 Uiso 0.50 1 calc PR 2
H52F H 0.0498 0.5565 -0.1376 0.246 Uiso 0.50 1 calc PR 2
C52C C 0.0517(17) 0.4701(17) -0.340(3) 0.18(2) Uiso 0.50 1 d PD 2
H52G H 0.0491 0.4342 -0.3137 0.266 Uiso 0.50 1 calc PR 2
H52H H 0.0752 0.4677 -0.3897 0.266 Uiso 0.50 1 calc PR 2
H52I H 0.0143 0.4824 -0.3558 0.266 Uiso 0.50 1 calc PR 2
C53A C 0.2010(13) 0.581(4) -0.439(6) 0.30(5) Uiso 0.50 1 d PD 2
H53A H 0.2234 0.5850 -0.4894 0.456 Uiso 0.50 1 calc PR 2
H53B H 0.2019 0.5434 -0.4199 0.456 Uiso 0.50 1 calc PR 2
H53C H 0.2162 0.6048 -0.3951 0.456 Uiso 0.50 1 calc PR 2
C53B C 0.105(3) 0.548(2) -0.536(4) 0.34(5) Uiso 0.50 1 d PD 2
H53D H 0.1283 0.5497 -0.5858 0.506 Uiso 0.50 1 calc PR 2
H53E H 0.0661 0.5538 -0.5505 0.506 Uiso 0.50 1 calc PR 2
H53F H 0.1094 0.5122 -0.5095 0.506 Uiso 0.50 1 calc PR 2
C53C C 0.1484(15) 0.6708(10) -0.494(2) 0.109(12) Uiso 0.50 1 d PD 2
H53G H 0.1707 0.6687 -0.5447 0.163 Uiso 0.50 1 calc PR 2
H53H H 0.1705 0.6877 -0.4494 0.163 Uiso 0.50 1 calc PR 2
H53I H 0.1150 0.6926 -0.5040 0.163 Uiso 0.50 1 calc PR 2
Ge Ge 0.2500 0.2500 -0.4946(11) 0.092(5) Uani 0.25 4 d SP .

loop_
_atom_site_aniso_label
_atom_site_aniso_U_11
_atom_site_aniso_U_22
_atom_site_aniso_U_33
_atom_site_aniso_U_23
_atom_site_aniso_U_13
_atom_site_aniso_U_12
Ga1 0.073(5) 0.093(5) 0.030(2) 0.000 -0.0044(18) 0.000
Ga2 0.1057(17) 0.103(3) 0.127(3) 0.000 -0.0411(17) 0.000
Ga3 0.0992(15) 0.069(2) 0.0642(18) 0.0089(16) 0.000 0.000
Ga4 0.085(3) 0.078(4) 0.184(6) -0.040(4) 0.022(3) -0.028(2)
Ga5 0.089(3) 0.162(6) 0.069(3) 0.034(3) -0.031(2) -0.046(3)
Ga9 0.053(3) 0.081(6) 0.071(6) 0.045(5) 0.020(3) 0.025(3)
Ga10 0.108(6) 0.208(14) 0.092(9) 0.103(8) -0.039(5) -0.065(7)
Ga11 0.120(3) 0.085(5) 0.029(3) 0.000 -0.010(2) 0.000
Ga12 0.113(2) 0.071(3) 0.038(2) 0.009(2) 0.0128(18) 0.045(2)
Ga13 0.144(3) 0.063(4) 0.099(4) -0.021(3) -0.070(2) 0.027(2)
Ga14 0.089(3) 0.123(7) 0.124(6) 0.000 -0.039(3) 0.000
Ga16 0.0811(17) 0.079(3) 0.041(2) 0.003(2) -0.0023(15) -0.0136(17)
Ga17 0.138(2) 0.180(5) 0.085(2) -0.062(3) 0.000 0.000
Ga19 0.078(3) 0.073(9) 0.044(4) -0.009(4) 0.003(3) -0.006(3)
Ge2 0.1116(17) 0.091(3) 0.121(3) 0.000 -0.0286(16) 0.000
Ge3 0.0740(12) 0.063(2) 0.0627(16) 0.0064(15) 0.000 0.000
Ge4 0.110(3) 0.108(5) 0.137(5) -0.007(4) 0.008(3) -0.037(3)
Ge5 0.106(3) 0.136(6) 0.078(3) 0.025(3) -0.047(2) -0.046(3)
Si21 0.176(7) 0.113(11) 0.136(9) 0.000 -0.041(6) 0.000
Si22 0.117(4) 0.141(8) 0.210(9) -0.057(7) 0.004(4) -0.016(4)
Si31 0.084(5) 0.104(11) 0.093(8) 0.001(7) -0.014(5) -0.006(5)
Si32 0.124(6) 0.087(12) 0.086(9) 0.002(8) 0.025(6) 0.016(6)
Si33 0.083(5) 0.106(11) 0.096(9) 0.007(7) -0.012(5) -0.012(5)
Si41 0.150(8) 0.093(13) 0.153(13) -0.030(10) 0.049(8) -0.015(8)
Si42 0.097(6) 0.103(12) 0.116(10) -0.020(8) -0.016(6) -0.019(6)
Si43 0.246(16) 0.13(2) 0.130(15) 0.012(13) -0.029(12) -0.069(14)
Si51 0.168(12) 0.22(3) 0.19(2) -0.003(19) -0.040(12) -0.008(13)
Si52 0.189(11) 0.104(15) 0.183(17) -0.003(12) -0.012(11) -0.060(10)
Si53 0.184(12) 0.108(18) 0.193(19) 0.016(14) 0.060(12) -0.041(11)
Ge 0.097(8) 0.065(13) 0.115(14) 0.000 0.000 0.000

loop_
_atom_type_symbol
_atom_type_description
_atom_type_scat_dispersion_real
_atom_type_scat_dispersion_imag
_atom_type_scat_source
C C 0.0033 0.0016 'International Tables Vol C Tables 4.2.6.8 and 6.1.1.4'
H H 0.0000 0.0000 'International Tables Vol C Tables 4.2.6.8 and 6.1.1.4'
Si Si 0.0817 0.0704 'International Tables Vol C Tables 4.2.6.8 and 6.1.1.4'
Ga Ga 0.2307 1.6083 'International Tables Vol C Tables 4.2.6.8 and 6.1.1.4'
Ge Ge 0.1547 1.8001 'International Tables Vol C Tables 4.2.6.8 and 6.1.1.4'

loop_
_geom_angle_atom_site_label_1
_geom_angle_atom_site_label_2
_geom_angle_atom_site_label_3
_geom_angle
_geom_angle_site_symmetry_1
_geom_angle_site_symmetry_3
Ga1 Ga1 Ga14 157.8(2) 2_565 .
Ga1 Ga1 Ga9 124.11(16) 2_565 7_575
Ga14 Ga1 Ga9 67.3(2) . 7_575
Ga1 Ga1 Ga9 124.11(16) 2_565 .
Ga14 Ga1 Ga9 67.3(2) . .
Ga9 Ga1 Ga9 97.2(3) 7_575 .
Ga1 Ga1 Ga10 121.2(3) 2_565 .
Ga14 Ga1 Ga10 63.5(3) . .
Ga9 Ga1 Ga10 108.5(3) 7_575 .
Ga9 Ga1 Ga10 16.5(3) . .
Ga1 Ga1 Ga10 121.2(3) 2_565 7_575
Ga14 Ga1 Ga10 63.5(3) . 7_575
Ga9 Ga1 Ga10 16.5(3) 7_575 7_575
Ga9 Ga1 Ga10 108.5(3) . 7_575
Ga10 Ga1 Ga10 116.7(6) . 7_575
Ga1 Ga1 Ga19 99.91(15) 2_565 7_575
Ga14 Ga1 Ga19 101.8(3) . 7_575
Ga9 Ga1 Ga19 53.8(3) 7_575 7_575
Ga9 Ga1 Ga19 73.9(3) . 7_575
Ga10 Ga1 Ga19 90.3(3) . 7_575
Ga10 Ga1 Ga19 69.5(3) 7_575 7_575
Ga1 Ga1 Ga19 99.91(15) 2_565 .
Ga14 Ga1 Ga19 101.8(3) . .
Ga9 Ga1 Ga19 73.9(3) 7_575 .
Ga9 Ga1 Ga19 53.8(3) . .
Ga10 Ga1 Ga19 69.5(3) . .
Ga10 Ga1 Ga19 90.3(3) 7_575 .
Ga19 Ga1 Ga19 24.1(4) 7_575 .
Ga1 Ga1 Ga12 111.60(10) 2_565 .
Ga14 Ga1 Ga12 87.8(2) . .
Ga9 Ga1 Ga12 82.6(2) 7_575 .
Ga9 Ga1 Ga12 32.5(2) . .
Ga10 Ga1 Ga12 48.4(3) . .
Ga10 Ga1 Ga12 98.4(3) 7_575 .
Ga19 Ga1 Ga12 42.9(2) 7_575 .
Ga19 Ga1 Ga12 21.30(17) . .
Ga1 Ga1 Ga12 111.60(10) 2_565 7_575
Ga14 Ga1 Ga12 87.8(2) . 7_575
Ga9 Ga1 Ga12 32.5(2) 7_575 7_575
Ga9 Ga1 Ga12 82.6(2) . 7_575
Ga10 Ga1 Ga12 98.4(3) . 7_575
Ga10 Ga1 Ga12 48.4(3) 7_575 7_575
Ga19 Ga1 Ga12 21.30(17) 7_575 7_575
Ga19 Ga1 Ga12 42.9(2) . 7_575
Ga12 Ga1 Ga12 56.8(2) . 7_575
Ga1 Ga1 Ga17 83.24(7) 2_565 .
Ga14 Ga1 Ga17 77.51(19) . .
Ga9 Ga1 Ga17 137.8(2) 7_575 .
Ga9 Ga1 Ga17 89.6(2) . .
Ga10 Ga1 Ga17 73.2(3) . .
Ga10 Ga1 Ga17 124.0(3) 7_575 .
Ga19 Ga1 Ga17 162.1(2) 7_575 .
Ga19 Ga1 Ga17 138.0(2) . .
Ga12 Ga1 Ga17 119.52(14) . .
Ga12 Ga1 Ga17 165.15(16) 7_575 .
Ga1 Ga1 Ga17 83.24(7) 2_565 2_565
Ga14 Ga1 Ga17 77.51(19) . 2_565
Ga9 Ga1 Ga17 89.6(2) 7_575 2_565
Ga9 Ga1 Ga17 137.8(2) . 2_565
Ga10 Ga1 Ga17 124.0(3) . 2_565
Ga10 Ga1 Ga17 73.2(3) 7_575 2_565
Ga19 Ga1 Ga17 138.0(2) 7_575 2_565
Ga19 Ga1 Ga17 162.1(2) . 2_565
Ga12 Ga1 Ga17 165.15(16) . 2_565
Ga12 Ga1 Ga17 119.52(14) 7_575 2_565
Ga17 Ga1 Ga17 59.7(2) . 2_565
Ge2 Ga2 Ga16 129.77(12) . .
Ge2 Ga2 Ga16 129.77(12) . 7_575
Ga16 Ga2 Ga16 64.7(2) . 7_575
Ge2 Ga2 Ga12 126.24(16) . 7_575
Ga16 Ga2 Ga12 103.99(16) . 7_575
Ga16 Ga2 Ga12 69.55(14) 7_575 7_575
Ge2 Ga2 Ga12 126.24(16) . .
Ga16 Ga2 Ga12 69.55(14) . .
Ga16 Ga2 Ga12 103.99(16) 7_575 .
Ga12 Ga2 Ga12 67.1(2) 7_575 .
Ge2 Ga2 Ga9 133.37(17) . .
Ga16 Ga2 Ga9 36.02(19) . .
Ga16 Ga2 Ga9 88.2(2) 7_575 .
Ga12 Ga2 Ga9 88.6(2) 7_575 .
Ga12 Ga2 Ga9 34.18(19) . .
Ge2 Ga2 Ga9 133.37(17) . 7_575
Ga16 Ga2 Ga9 88.2(2) . 7_575
Ga16 Ga2 Ga9 36.02(19) 7_575 7_575
Ga12 Ga2 Ga9 34.18(19) 7_575 7_575
Ga12 Ga2 Ga9 88.6(2) . 7_575
Ga9 Ga2 Ga9 93.1(3) . 7_575
Ge2 Ga2 Ga19 128.1(2) . 7_575
Ga16 Ga2 Ga19 97.8(2) . 7_575
Ga16 Ga2 Ga19 84.97(19) 7_575 7_575
Ga12 Ga2 Ga19 22.2(2) 7_575 7_575
Ga12 Ga2 Ga19 46.0(2) . 7_575
Ga9 Ga2 Ga19 72.7(2) . 7_575
Ga9 Ga2 Ga19 53.0(2) 7_575 7_575
Ge2 Ga2 Ga19 128.1(2) . .
Ga16 Ga2 Ga19 84.97(19) . .
Ga16 Ga2 Ga19 97.8(2) 7_575 .
Ga12 Ga2 Ga19 46.0(2) 7_575 .
Ga12 Ga2 Ga19 22.2(2) . .
Ga9 Ga2 Ga19 53.0(2) . .
Ga9 Ga2 Ga19 72.7(2) 7_575 .
Ga19 Ga2 Ga19 24.2(4) 7_575 .
Ge2 Ga2 Ga14 140.68(16) . .
Ga16 Ga2 Ga14 32.36(10) . .
Ga16 Ga2 Ga14 32.36(10) 7_575 .
Ga12 Ga2 Ga14 85.12(14) 7_575 .
Ga12 Ga2 Ga14 85.12(14) . .
Ga9 Ga2 Ga14 59.36(19) . .
Ga9 Ga2 Ga14 59.36(19) 7_575 .
Ga19 Ga2 Ga14 90.2(2) 7_575 .
Ga19 Ga2 Ga14 90.2(2) . .
Ge3 Ga3 Ga12 128.82(13) . 8_655
Ge3 Ga3 Ga12 128.82(13) . .
Ga12 Ga3 Ga12 68.6(2) 8_655 .
Ge3 Ga3 Ga13 133.87(19) . .
Ga12 Ga3 Ga13 95.17(18) 8_655 .
Ga12 Ga3 Ga13 75.04(16) . .
Ge3 Ga3 Ga13 133.87(19) . 8_655
Ga12 Ga3 Ga13 75.04(16) 8_655 8_655
Ga12 Ga3 Ga13 95.17(18) . 8_655
Ga13 Ga3 Ga13 36.0(2) . 8_655
Ge3 Ga3 Ga9 134.94(18) . .
Ga12 Ga3 Ga9 89.1(2) 8_655 .
Ga12 Ga3 Ga9 35.7(2) . .
Ga13 Ga3 Ga9 42.1(2) . .
Ga13 Ga3 Ga9 72.1(2) 8_655 .
Ge3 Ga3 Ga9 134.94(18) . 8_655
Ga12 Ga3 Ga9 35.7(2) 8_655 8_655
Ga12 Ga3 Ga9 89.1(2) . 8_655
Ga13 Ga3 Ga9 72.1(2) . 8_655
Ga13 Ga3 Ga9 42.1(2) 8_655 8_655
Ga9 Ga3 Ga9 89.8(3) . 8_655
Ge3 Ga3 Ga10 135.6(3) . .
Ga12 Ga3 Ga10 94.3(3) 8_655 .
Ga12 Ga3 Ga10 51.1(4) . .
Ga13 Ga3 Ga10 26.5(3) . .
Ga13 Ga3 Ga10 59.4(3) 8_655 .
Ga9 Ga3 Ga10 15.9(4) . .
Ga9 Ga3 Ga10 85.3(2) 8_655 .
Ge3 Ga3 Ga10 135.6(3) . 8_655
Ga12 Ga3 Ga10 51.1(4) 8_655 8_655
Ga12 Ga3 Ga10 94.3(3) . 8_655
Ga13 Ga3 Ga10 59.4(3) . 8_655
Ga13 Ga3 Ga10 26.5(3) 8_655 8_655
Ga9 Ga3 Ga10 85.3(2) . 8_655
Ga9 Ga3 Ga10 15.9(4) 8_655 8_655
Ga10 Ga3 Ga10 77.1(4) . 8_655
Ge3 Ga3 Ga19 130.96(18) . 8_655
Ga12 Ga3 Ga19 19.34(14) 8_655 8_655
Ga12 Ga3 Ga19 50.55(19) . 8_655
Ga13 Ga3 Ga19 95.1(2) . 8_655
Ga13 Ga3 Ga19 85.4(2) 8_655 8_655
Ga9 Ga3 Ga19 76.6(3) . 8_655
Ga9 Ga3 Ga19 51.8(2) 8_655 8_655
Ga10 Ga3 Ga19 85.8(4) . 8_655
Ga10 Ga3 Ga19 65.5(4) 8_655 8_655
Ge3 Ga3 Ga19 130.96(18) . .
Ga12 Ga3 Ga19 50.55(19) 8_655 .
Ga12 Ga3 Ga19 19.34(14) . .
Ga13 Ga3 Ga19 85.4(2) . .
Ga13 Ga3 Ga19 95.1(2) 8_655 .
Ga9 Ga3 Ga19 51.8(2) . .
Ga9 Ga3 Ga19 76.6(3) 8_655 .
Ga10 Ga3 Ga19 65.5(4) . .
Ga10 Ga3 Ga19 85.8(4) 8_655 .
Ga19 Ga3 Ga19 31.7(2) 8_655 .
Ga13 Ga4 Ga10 31.4(3) . .
Ga13 Ga4 Ga17 75.1(2) . .
Ga10 Ga4 Ga17 90.3(3) . .
Ga13 Ga4 Ge4 131.7(4) . .
Ga10 Ga4 Ge4 134.0(4) . .
Ga17 Ga4 Ge4 132.6(3) . .
Ga13 Ga4 Ga16 69.2(2) . .
Ga10 Ga4 Ga16 38.1(4) . .
Ga17 Ga4 Ga16 101.8(2) . .
Ge4 Ga4 Ga16 123.0(2) . .
Ga13 Ga4 Ga11 105.2(3) . .
Ga10 Ga4 Ga11 89.9(5) . .
Ga17 Ga4 Ga11 60.5(2) . .
Ge4 Ga4 Ga11 122.6(3) . .
Ga16 Ga4 Ga11 65.8(2) . .
Ga13 Ga4 Ga14 87.9(3) . .
Ga10 Ga4 Ga14 63.3(5) . .
Ga17 Ga4 Ga14 79.5(2) . .
Ge4 Ga4 Ga14 129.8(3) . .
Ga16 Ga4 Ga14 34.29(17) . .
Ga11 Ga4 Ga14 31.50(18) . .
Ga16 Ga5 Ga11 70.8(3) . .
Ga16 Ga5 Ge5 131.6(3) . .
Ga11 Ga5 Ge5 127.1(3) . .
Ga16 Ga5 Ga10 38.0(4) . .
Ga11 Ga5 Ga10 89.8(4) . .
Ge5 Ga5 Ga10 139.4(4) . .
Ga16 Ga5 Ga14 37.1(2) . .
Ga11 Ga5 Ga14 34.1(2) . .
Ge5 Ga5 Ga14 136.9(3) . .
Ga10 Ga5 Ga14 64.7(4) . .
Ga16 Ga5 Ga13 65.11(19) . .
Ga11 Ga5 Ga13 98.9(2) . .
Ge5 Ga5 Ga13 133.4(4) . .
Ga10 Ga5 Ga13 27.5(3) . .
Ga14 Ga5 Ga13 84.8(2) . .
Ga16 Ga5 Ga17 97.0(2) . .
Ga11 Ga5 Ga17 58.4(2) . .
Ge5 Ga5 Ga17 131.2(3) . .
Ga10 Ga5 Ga17 79.7(3) . .
Ga14 Ga5 Ga17 78.1(2) . .
Ga13 Ga5 Ga17 63.94(18) . .
Ga10 Ga9 Ga12 156.9(11) . .
Ga10 Ga9 Ga16 72.7(13) . .
Ga12 Ga9 Ga16 122.9(6) . .
Ga10 Ga9 Ga13 33.0(10) . .
Ga12 Ga9 Ga13 125.6(4) . .
Ga16 Ga9 Ga13 104.5(5) . .
Ga10 Ga9 Ga19 145.5(11) . .
Ga12 Ga9 Ga19 15.4(3) . .
Ga16 Ga9 Ga19 117.5(5) . .
Ga13 Ga9 Ga19 119.7(4) . .
Ga10 Ga9 Ga3 96.9(13) . .
Ga12 Ga9 Ga3 67.6(3) . .
Ga16 Ga9 Ga3 169.4(5) . .
Ga13 Ga9 Ga3 65.5(2) . .
Ga19 Ga9 Ga3 72.1(3) . .
Ga10 Ga9 Ga1 85.5(13) . .
Ga12 Ga9 Ga1 80.7(4) . .
Ga16 Ga9 Ga1 81.6(4) . .
Ga13 Ga9 Ga1 81.7(3) . .
Ga19 Ga9 Ga1 65.3(3) . .
Ga3 Ga9 Ga1 99.7(2) . .
Ga10 Ga9 Ga2 134.5(14) . .
Ga12 Ga9 Ga2 62.7(3) . .
Ga16 Ga9 Ga2 61.9(3) . .
Ga13 Ga9 Ga2 162.3(5) . .
Ga19 Ga9 Ga2 63.6(3) . .
Ga3 Ga9 Ga2 128.6(3) . .
Ga1 Ga9 Ga2 84.8(3) . .
Ga10 Ga9 Ga14 73.8(14) . .
Ga12 Ga9 Ga14 111.4(5) . .
Ga16 Ga9 Ga14 28.0(2) . .
Ga13 Ga9 Ga14 97.8(4) . .
Ga19 Ga9 Ga14 100.2(4) . .
Ga3 Ga9 Ga14 151.6(3) . .
Ga1 Ga9 Ga14 53.6(2) . .
Ga2 Ga9 Ga14 64.8(2) . .
Ga10 Ga9 Ga13 55.2(10) . 8_655
Ga12 Ga9 Ga13 102.2(3) . 8_655
Ga16 Ga9 Ga13 120.0(4) . 8_655
Ga13 Ga9 Ga13 24.51(18) . 8_655
Ga19 Ga9 Ga13 95.2(3) . 8_655
Ga3 Ga9 Ga13 52.07(16) . 8_655
Ga1 Ga9 Ga13 67.94(19) . 8_655
Ga2 Ga9 Ga13 151.2(4) . 8_655
Ga14 Ga9 Ga13 103.2(3) . 8_655
Ga9 Ga10 Ga13 127.3(13) . .
Ga9 Ga10 Ga16 79.6(14) . .
Ga13 Ga10 Ga16 149.6(9) . .
Ga9 Ga10 Ga12 15.5(8) . .
Ga13 Ga10 Ga12 113.4(6) . .
Ga16 Ga10 Ga12 90.9(7) . .
Ga9 Ga10 Ga4 157.2(17) . .
Ga13 Ga10 Ga4 73.7(7) . .
Ga16 Ga10 Ga4 78.0(4) . .
Ga12 Ga10 Ga4 161.6(8) . .
Ga9 Ga10 Ga5 146.5(16) . .
Ga13 Ga10 Ga5 85.1(7) . .
Ga16 Ga10 Ga5 66.9(4) . .
Ga12 Ga10 Ga5 155.2(8) . .
Ga4 Ga10 Ga5 11.5(2) . .
Ga9 Ga10 Ga13 110.8(11) . 8_655
Ga13 Ga10 Ga13 21.2(3) . 8_655
Ga16 Ga10 Ga13 148.2(7) . 8_655
Ga12 Ga10 Ga13 95.7(4) . 8_655
Ga4 Ga10 Ga13 86.8(5) . 8_655
Ga5 Ga10 Ga13 98.0(5) . 8_655
Ga9 Ga10 Ga1 78.1(14) . .
Ga13 Ga10 Ga1 90.7(6) . .
Ga16 Ga10 Ga1 80.7(6) . .
Ga12 Ga10 Ga1 69.2(4) . .
Ga4 Ga10 Ga1 94.4(4) . .
Ga5 Ga10 Ga1 95.4(4) . .
Ga13 Ga10 Ga1 72.8(3) 8_655 .
Ga9 Ga10 Ga14 90.6(16) . .
Ga13 Ga10 Ga14 123.8(7) . .
Ga16 Ga10 Ga14 31.1(3) . .
Ga12 Ga10 Ga14 95.0(6) . .
Ga4 Ga10 Ga14 68.0(4) . .
Ga5 Ga10 Ga14 60.3(3) . .
Ga13 Ga10 Ga14 117.2(4) 8_655 .
Ga1 Ga10 Ga14 54.4(3) . .
Ga9 Ga10 Ga3 67.2(11) . .
Ga13 Ga10 Ga3 62.3(5) . .
Ga16 Ga10 Ga3 146.8(8) . .
Ga12 Ga10 Ga3 57.0(3) . .
Ga4 Ga10 Ga3 135.3(7) . .
Ga5 Ga10 Ga3 146.3(7) . .
Ga13 Ga10 Ga3 54.3(3) 8_655 .
Ga1 Ga10 Ga3 93.7(3) . .
Ga14 Ga10 Ga3 145.3(6) . .
Ga14 Ga11 Ga5 81.60(19) . .
Ga14 Ga11 Ga5 81.60(19) . 7_575
Ga5 Ga11 Ga5 156.4(4) . 7_575
Ga14 Ga11 Ga17 112.1(3) . 2_565
Ga5 Ga11 Ga17 135.8(2) . 2_565
Ga5 Ga11 Ga17 66.62(17) 7_575 2_565
Ga14 Ga11 Ga17 112.1(3) . .
Ga5 Ga11 Ga17 66.62(17) . .
Ga5 Ga11 Ga17 135.8(2) 7_575 .
Ga17 Ga11 Ga17 69.3(2) 2_565 .
Ga14 Ga11 Ga4 84.34(18) . 7_575
Ga5 Ga11 Ga4 164.8(3) . 7_575
Ga5 Ga11 Ga4 11.17(16) 7_575 7_575
Ga17 Ga11 Ga4 55.87(15) 2_565 7_575
Ga17 Ga11 Ga4 124.7(2) . 7_575
Ga14 Ga11 Ga4 84.34(18) . .
Ga5 Ga11 Ga4 11.17(16) . .
Ga5 Ga11 Ga4 164.8(3) 7_575 .
Ga17 Ga11 Ga4 124.7(2) 2_565 .
Ga17 Ga11 Ga4 55.87(15) . .
Ga4 Ga11 Ga4 167.6(4) 7_575 .
Ga14 Ga11 Ga16 28.36(10) . 7_575
Ga5 Ga11 Ga16 109.9(2) . 7_575
Ga5 Ga11 Ga16 53.98(17) 7_575 7_575
Ga17 Ga11 Ga16 92.18(16) 2_565 7_575
Ga17 Ga11 Ga16 125.3(2) . 7_575
Ga4 Ga11 Ga16 55.98(18) 7_575 7_575
Ga4 Ga11 Ga16 112.5(2) . 7_575
Ga14 Ga11 Ga16 28.36(10) . .
Ga5 Ga11 Ga16 53.98(17) . .
Ga5 Ga11 Ga16 109.9(2) 7_575 .
Ga17 Ga11 Ga16 125.3(2) 2_565 .
Ga17 Ga11 Ga16 92.18(16) . .
Ga4 Ga11 Ga16 112.5(2) 7_575 .
Ga4 Ga11 Ga16 55.98(18) . .
Ga16 Ga11 Ga16 56.6(2) 7_575 .
Ga14 Ga11 Ga1 59.8(3) . .
Ga5 Ga11 Ga1 92.90(16) . .
Ga5 Ga11 Ga1 92.90(16) 7_575 .
Ga17 Ga11 Ga1 63.64(14) 2_565 .
Ga17 Ga11 Ga1 63.64(14) . .
Ga4 Ga11 Ga1 84.94(17) 7_575 .
Ga4 Ga11 Ga1 84.94(17) . .
Ga16 Ga11 Ga1 62.02(13) 7_575 .
Ga16 Ga11 Ga1 62.02(13) . .
Ga19 Ga12 Ga9 141.2(6) . .
Ga19 Ga12 Ga19 21.8(5) . 7_575
Ga9 Ga12 Ga19 128.7(5) . 7_575
Ga19 Ga12 Ga10 136.3(6) . .
Ga9 Ga12 Ga10 7.6(4) . .
Ga19 Ga12 Ga10 126.9(4) 7_575 .
Ga19 Ga12 Ga19 34.9(4) . 8_655
Ga9 Ga12 Ga19 122.5(4) . 8_655
Ga19 Ga12 Ga19 53.0(3) 7_575 8_655
Ga10 Ga12 Ga19 115.1(3) . 8_655
Ga19 Ga12 Ga2 95.0(5) . .
Ga9 Ga12 Ga2 83.1(3) . .
Ga19 Ga12 Ga2 74.6(2) 7_575 .
Ga10 Ga12 Ga2 89.2(4) . .
Ga19 Ga12 Ga2 127.1(3) 8_655 .
Ga19 Ga12 Ga3 109.2(5) . .
Ga9 Ga12 Ga3 76.6(3) . .
Ga19 Ga12 Ga3 129.0(2) 7_575 .
Ga10 Ga12 Ga3 71.9(4) . .
Ga19 Ga12 Ga3 76.0(3) 8_655 .
Ga2 Ga12 Ga3 155.7(2) . .
Ga19 Ga12 Ga12 41.4(5) . 7_575
Ga9 Ga12 Ga12 114.1(4) . 7_575
Ga19 Ga12 Ga12 19.6(2) 7_575 7_575
Ga10 Ga12 Ga12 114.5(4) . 7_575
Ga19 Ga12 Ga12 70.7(2) 8_655 7_575
Ga2 Ga12 Ga12 56.45(12) . 7_575
Ga3 Ga12 Ga12 145.45(11) . 7_575
Ga19 Ga12 Ga12 56.5(5) . 8_655
Ga9 Ga12 Ga12 106.5(2) . 8_655
Ga19 Ga12 Ga12 73.7(2) 7_575 8_655
Ga10 Ga12 Ga12 98.9(3) . 8_655
Ga19 Ga12 Ga12 21.6(2) 8_655 8_655
Ga2 Ga12 Ga12 145.41(12) . 8_655
Ga3 Ga12 Ga12 55.68(11) . 8_655
Ga12 Ga12 Ga12 90.000(1) 7_575 8_655
Ga19 Ga12 Ga16 126.5(6) . .
Ga9 Ga12 Ga16 29.3(3) . .
Ga19 Ga12 Ga16 107.0(3) 7_575 .
Ga10 Ga12 Ga16 34.5(4) . .
Ga19 Ga12 Ga16 129.9(3) 8_655 .
Ga2 Ga12 Ga16 55.04(13) . .
Ga3 Ga12 Ga16 105.95(18) . .
Ga12 Ga12 Ga16 88.98(13) 7_575 .
Ga12 Ga12 Ga16 123.56(9) 8_655 .
Ga19 Ga12 Ga1 74.4(5) . .
Ga9 Ga12 Ga1 66.8(3) . .
Ga19 Ga12 Ga1 66.2(3) 7_575 .
Ga10 Ga12 Ga1 62.5(3) . .
Ga19 Ga12 Ga1 68.2(2) 8_655 .
Ga2 Ga12 Ga1 86.35(15) . .
Ga3 Ga12 Ga1 97.76(13) . .
Ga12 Ga12 Ga1 61.58(10) 7_575 .
Ga12 Ga12 Ga1 68.40(10) 8_655 .
Ga16 Ga12 Ga1 61.93(13) . .
Ga19 Ga12 Ga19 18.3(4) . 2_565
Ga9 Ga12 Ga19 126.2(4) . 2_565
Ga19 Ga12 Ga19 31.9(3) 7_575 2_565
Ga10 Ga12 Ga19 120.1(3) . 2_565
Ga19 Ga12 Ga19 21.6(3) 8_655 2_565
Ga2 Ga12 Ga19 105.5(2) . 2_565
Ga3 Ga12 Ga19 97.34(18) . 2_565
Ga12 Ga12 Ga19 49.07(15) 7_575 2_565
Ga12 Ga12 Ga19 41.88(15) 8_655 2_565
Ga16 Ga12 Ga19 120.5(2) . 2_565
Ga1 Ga12 Ga19 61.1(2) . 2_565
Ga10 Ga13 Ga13 141.6(7) . 8_655
Ga10 Ga13 Ga9 19.7(6) . .
Ga13 Ga13 Ga9 125.8(3) 8_655 .
Ga10 Ga13 Ga4 74.9(6) . .
Ga13 Ga13 Ga4 124.07(19) 8_655 .
Ga9 Ga13 Ga4 94.3(3) . .
Ga10 Ga13 Ga3 91.1(6) . .
Ga13 Ga13 Ga3 72.01(11) 8_655 .
Ga9 Ga13 Ga3 72.5(3) . .
Ga4 Ga13 Ga3 163.8(3) . .
Ga10 Ga13 Ga10 124.4(10) . 8_655
Ga13 Ga13 Ga10 17.2(4) 8_655 8_655
Ga9 Ga13 Ga10 109.2(5) . 8_655
Ga4 Ga13 Ga10 128.3(4) . 8_655
Ga3 Ga13 Ga10 66.4(3) . 8_655
Ga10 Ga13 Ga5 67.3(6) . .
Ga13 Ga13 Ga5 130.53(16) 8_655 .
Ga9 Ga13 Ga5 86.8(3) . .
Ga4 Ga13 Ga5 7.6(2) . .
Ga3 Ga13 Ga5 156.7(3) . .
Ga10 Ga13 Ga5 132.8(4) 8_655 .
Ga10 Ga13 Ga16 17.1(5) . .
Ga13 Ga13 Ga16 142.66(14) 8_655 .
Ga9 Ga13 Ga16 35.3(3) . .
Ga4 Ga13 Ga16 59.19(18) . .
Ga3 Ga13 Ga16 107.7(2) . .
Ga10 Ga13 Ga16 126.9(4) 8_655 .
Ga5 Ga13 Ga16 51.79(17) . .
Ga10 Ga13 Ga17 101.1(6) . .
Ga13 Ga13 Ga17 74.46(8) 8_655 .
Ga9 Ga13 Ga17 111.0(4) . .
Ga4 Ga13 Ga17 53.81(19) . .
Ga3 Ga13 Ga17 139.2(2) . .
Ga10 Ga13 Ga17 74.7(3) 8_655 .
Ga5 Ga13 Ga17 58.19(16) . .
Ga16 Ga13 Ga17 85.70(18) . .
Ga10 Ga13 Ga9 112.7(7) . 8_655
Ga13 Ga13 Ga9 29.6(2) 8_655 8_655
Ga9 Ga13 Ga9 96.2(4) . 8_655
Ga4 Ga13 Ga9 137.1(3) . 8_655
Ga3 Ga13 Ga9 55.79(18) . 8_655
Ga10 Ga13 Ga9 14.0(3) 8_655 8_655
Ga5 Ga13 Ga9 139.7(3) . 8_655
Ga16 Ga13 Ga9 118.5(3) . 8_655
Ga17 Ga13 Ga9 83.7(2) . 8_655
Ga10 Ga13 Ga1 64.7(7) . .
Ga13 Ga13 Ga1 81.82(10) 8_655 .
Ga9 Ga13 Ga1 61.4(3) . .
Ga4 Ga13 Ga1 87.5(2) . .
Ga3 Ga13 Ga1 93.99(19) . .
Ga10 Ga13 Ga1 66.9(4) 8_655 .
Ga5 Ga13 Ga1 85.0(2) . .
Ga16 Ga13 Ga1 60.85(16) . .
Ga17 Ga13 Ga1 58.45(17) . .
Ga9 Ga13 Ga1 62.2(2) 8_655 .
Ga10 Ga13 Ga12 44.3(6) . .
Ga13 Ga13 Ga12 102.00(11) 8_655 .
Ga9 Ga13 Ga12 24.9(3) . .
Ga4 Ga13 Ga12 117.0(2) . .
Ga3 Ga13 Ga12 52.34(14) . .
Ga10 Ga13 Ga12 86.3(4) 8_655 .
Ga5 Ga13 Ga12 109.8(2) . .
Ga16 Ga13 Ga12 58.18(14) . .
Ga17 Ga13 Ga12 115.0(2) . .
Ga9 Ga13 Ga12 72.6(2) 8_655 .
Ga1 Ga13 Ga12 56.84(16) . .
Ga11 Ga14 Ga16 125.5(3) . 7_575
Ga11 Ga14 Ga16 125.5(3) . .
Ga16 Ga14 Ga16 108.7(5) 7_575 .
Ga11 Ga14 Ga1 88.9(3) . .
Ga16 Ga14 Ga1 87.6(2) 7_575 .
Ga16 Ga14 Ga1 87.6(2) . .
Ga11 Ga14 Ga5 64.3(2) . .
Ga16 Ga14 Ga5 169.4(4) 7_575 .
Ga16 Ga14 Ga5 62.24(19) . .
Ga1 Ga14 Ga5 97.05(17) . .
Ga11 Ga14 Ga5 64.3(2) . 7_575
Ga16 Ga14 Ga5 62.24(19) 7_575 7_575
Ga16 Ga14 Ga5 169.4(4) . 7_575
Ga1 Ga14 Ga5 97.05(17) . 7_575
Ga5 Ga14 Ga5 126.2(4) . 7_575
Ga11 Ga14 Ga10 105.3(3) . 7_575
Ga16 Ga14 Ga10 30.5(2) 7_575 7_575
Ga16 Ga14 Ga10 120.3(5) . 7_575
Ga1 Ga14 Ga10 62.1(2) . 7_575
Ga5 Ga14 Ga10 157.8(3) . 7_575
Ga5 Ga14 Ga10 55.0(3) 7_575 7_575
Ga11 Ga14 Ga10 105.3(3) . .
Ga16 Ga14 Ga10 120.3(5) 7_575 .
Ga16 Ga14 Ga10 30.5(2) . .
Ga1 Ga14 Ga10 62.1(2) . .
Ga5 Ga14 Ga10 55.0(3) . .
Ga5 Ga14 Ga10 157.8(3) 7_575 .
Ga10 Ga14 Ga10 114.5(6) 7_575 .
Ga11 Ga14 Ga4 64.16(19) . 7_575
Ga16 Ga14 Ga4 61.3(2) 7_575 7_575
Ga16 Ga14 Ga4 168.9(4) . 7_575
Ga1 Ga14 Ga4 87.22(16) . 7_575
Ga5 Ga14 Ga4 128.2(3) . 7_575
Ga5 Ga14 Ga4 9.83(15) 7_575 7_575
Ga10 Ga14 Ga4 48.7(3) 7_575 7_575
Ga10 Ga14 Ga4 148.4(3) . 7_575
Ga11 Ga14 Ga4 64.16(19) . .
Ga16 Ga14 Ga4 168.9(4) 7_575 .
Ga16 Ga14 Ga4 61.3(2) . .
Ga1 Ga14 Ga4 87.22(16) . .
Ga5 Ga14 Ga4 9.83(15) . .
Ga5 Ga14 Ga4 128.2(3) 7_575 .
Ga10 Ga14 Ga4 148.4(3) 7_575 .
Ga10 Ga14 Ga4 48.7(3) . .
Ga4 Ga14 Ga4 128.1(4) 7_575 .
Ga11 Ga14 Ga9 119.3(3) . 7_575
Ga16 Ga14 Ga9 28.4(2) 7_575 7_575
Ga16 Ga14 Ga9 104.8(4) . 7_575
Ga1 Ga14 Ga9 59.15(19) . 7_575
Ga5 Ga14 Ga9 154.6(3) . 7_575
Ga5 Ga14 Ga9 70.0(2) 7_575 7_575
Ga10 Ga14 Ga9 15.6(3) 7_575 7_575
Ga10 Ga14 Ga9 102.2(4) . 7_575
Ga4 Ga14 Ga9 64.2(2) 7_575 7_575
Ga4 Ga14 Ga9 145.1(3) . 7_575
Ga11 Ga14 Ga9 119.3(3) . .
Ga16 Ga14 Ga9 104.8(4) 7_575 .
Ga16 Ga14 Ga9 28.4(2) . .
Ga1 Ga14 Ga9 59.15(19) . .
Ga5 Ga14 Ga9 70.0(2) . .
Ga5 Ga14 Ga9 154.6(3) 7_575 .
Ga10 Ga14 Ga9 102.2(4) 7_575 .
Ga10 Ga14 Ga9 15.6(3) . .
Ga4 Ga14 Ga9 145.1(3) 7_575 .
Ga4 Ga14 Ga9 64.2(2) . .
Ga9 Ga14 Ga9 88.6(4) 7_575 .
Ga10 Ga16 Ga14 118.4(5) . .
Ga10 Ga16 Ga9 27.7(5) . .
Ga14 Ga16 Ga9 123.6(4) . .
Ga10 Ga16 Ga5 75.1(5) . .
Ga14 Ga16 Ga5 80.7(3) . .
Ga9 Ga16 Ga5 102.8(4) . .
Ga10 Ga16 Ga2 109.7(5) . .
Ga14 Ga16 Ga2 93.2(3) . .
Ga9 Ga16 Ga2 82.1(3) . .
Ga5 Ga16 Ga2 173.7(3) . .
Ga10 Ga16 Ga4 64.0(5) . .
Ga14 Ga16 Ga4 84.4(3) . .
Ga9 Ga16 Ga4 91.6(4) . .
Ga5 Ga16 Ga4 11.61(18) . .
Ga2 Ga16 Ga4 170.49(18) . .
Ga10 Ga16 Ga16 129.1(5) . 7_575
Ga14 Ga16 Ga16 35.7(3) . 7_575
Ga9 Ga16 Ga16 114.9(4) . 7_575
Ga5 Ga16 Ga16 116.17(19) . 7_575
Ga2 Ga16 Ga16 57.67(10) . 7_575
Ga4 Ga16 Ga16 119.87(18) . 7_575
Ga10 Ga16 Ga13 13.4(4) . .
Ga14 Ga16 Ga13 108.7(3) . .
Ga9 Ga16 Ga13 40.1(3) . .
Ga5 Ga16 Ga13 63.10(19) . .
Ga2 Ga16 Ga13 121.20(16) . .
Ga4 Ga16 Ga13 51.65(19) . .
Ga16 Ga16 Ga13 127.20(14) 7_575 .
Ga10 Ga16 Ga11 101.8(4) . .
Ga14 Ga16 Ga11 26.1(2) . .
Ga9 Ga16 Ga11 118.5(3) . .
Ga5 Ga16 Ga11 55.25(18) . .
Ga2 Ga16 Ga11 118.90(18) . .
Ga4 Ga16 Ga11 58.23(17) . .
Ga16 Ga16 Ga11 61.71(10) 7_575 .
Ga13 Ga16 Ga11 89.59(17) . .
Ga10 Ga16 Ga12 54.7(5) . .
Ga14 Ga16 Ga12 112.1(3) . .
Ga9 Ga16 Ga12 27.8(3) . .
Ga5 Ga16 Ga12 128.7(2) . .
Ga2 Ga16 Ga12 55.42(12) . .
Ga4 Ga16 Ga12 117.08(19) . .
Ga16 Ga16 Ga12 91.02(13) 7_575 .
Ga13 Ga16 Ga12 65.79(14) . .
Ga11 Ga16 Ga12 121.02(17) . .
Ga10 Ga16 Ga1 66.8(5) . .
Ga14 Ga16 Ga1 58.8(2) . .
Ga9 Ga16 Ga1 64.7(3) . .
Ga5 Ga16 Ga1 93.01(17) . .
Ga2 Ga16 Ga1 85.37(14) . .
Ga4 Ga16 Ga1 85.52(16) . .
Ga16 Ga16 Ga1 63.26(9) 7_575 .
Ga13 Ga16 Ga1 64.08(14) . .
Ga11 Ga16 Ga1 61.02(14) . .
Ga12 Ga16 Ga1 60.00(13) . .
Ga4 Ga17 Ga4 118.8(4) 8_655 .
Ga4 Ga17 Ga11 63.64(16) 8_655 2_565
Ga4 Ga17 Ga11 165.6(2) . 2_565
Ga4 Ga17 Ga11 165.6(2) 8_655 .
Ga4 Ga17 Ga11 63.64(16) . .
Ga11 Ga17 Ga11 110.3(2) 2_565 .
Ga4 Ga17 Ga5 127.9(3) 8_655 .
Ga4 Ga17 Ga5 9.2(2) . .
Ga11 Ga17 Ga5 162.5(2) 2_565 .
Ga11 Ga17 Ga5 54.97(17) . .
Ga4 Ga17 Ga5 9.2(2) 8_655 8_655
Ga4 Ga17 Ga5 127.9(3) . 8_655
Ga11 Ga17 Ga5 54.97(17) 2_565 8_655
Ga11 Ga17 Ga5 162.5(2) . 8_655
Ga5 Ga17 Ga5 137.1(4) . 8_655
Ga4 Ga17 Ga17 118.56(18) 8_655 2_565
Ga4 Ga17 Ga17 118.56(18) . 2_565
Ga11 Ga17 Ga17 55.33(12) 2_565 2_565
Ga11 Ga17 Ga17 55.33(12) . 2_565
Ga5 Ga17 Ga17 110.20(19) . 2_565
Ga5 Ga17 Ga17 110.20(19) 8_655 2_565
Ga4 Ga17 Ga13 51.1(2) 8_655 8_655
Ga4 Ga17 Ga13 80.4(2) . 8_655
Ga11 Ga17 Ga13 92.48(15) 2_565 8_655
Ga11 Ga17 Ga13 118.87(17) . 8_655
Ga5 Ga17 Ga13 88.10(19) . 8_655
Ga5 Ga17 Ga13 57.87(15) 8_655 8_655
Ga17 Ga17 Ga13 122.69(14) 2_565 8_655
Ga4 Ga17 Ga13 80.4(2) 8_655 .
Ga4 Ga17 Ga13 51.1(2) . .
Ga11 Ga17 Ga13 118.87(17) 2_565 .
Ga11 Ga17 Ga13 92.48(15) . .
Ga5 Ga17 Ga13 57.87(15) . .
Ga5 Ga17 Ga13 88.10(19) 8_655 .
Ga17 Ga17 Ga13 122.69(14) 2_565 .
Ga13 Ga17 Ga13 31.07(16) 8_655 .
Ga4 Ga17 Ga1 89.20(18) 8_655 2_565
Ga4 Ga17 Ga1 100.88(19) . 2_565
Ga11 Ga17 Ga1 64.70(15) 2_565 2_565
Ga11 Ga17 Ga1 76.46(16) . 2_565
Ga5 Ga17 Ga1 100.26(17) . 2_565
Ga5 Ga17 Ga1 87.64(16) 8_655 2_565
Ga17 Ga17 Ga1 60.14(11) 2_565 2_565
Ga13 Ga17 Ga1 63.37(14) 8_655 2_565
Ga13 Ga17 Ga1 67.35(14) . 2_565
Ga4 Ga17 Ga1 100.88(19) 8_655 .
Ga4 Ga17 Ga1 89.20(18) . .
Ga11 Ga17 Ga1 76.46(16) 2_565 .
Ga11 Ga17 Ga1 64.70(15) . .
Ga5 Ga17 Ga1 87.64(16) . .
Ga5 Ga17 Ga1 100.26(17) 8_655 .
Ga17 Ga17 Ga1 60.14(11) 2_565 .
Ga13 Ga17 Ga1 67.35(14) 8_655 .
Ga13 Ga17 Ga1 63.37(14) . .
Ga1 Ga17 Ga1 13.53(15) 2_565 .
Ga12 Ga19 Ga19 138.6(5) . 7_575
Ga12 Ga19 Ga19 123.5(5) . 8_655
Ga19 Ga19 Ga19 90.000(5) 7_575 8_655
Ga12 Ga19 Ga19 152.2(7) . 2_565
Ga19 Ga19 Ga19 54.6(5) 7_575 2_565
Ga19 Ga19 Ga19 35.4(5) 8_655 2_565
Ga12 Ga19 Ga12 119.0(6) . 7_575
Ga19 Ga19 Ga12 19.6(2) 7_575 7_575
Ga19 Ga19 Ga12 106.3(2) 8_655 7_575
Ga19 Ga19 Ga12 71.5(5) 2_565 7_575
Ga12 Ga19 Ga12 101.9(6) . 8_655
Ga19 Ga19 Ga12 109.3(2) 7_575 8_655
Ga19 Ga19 Ga12 21.6(2) 8_655 8_655
Ga19 Ga19 Ga12 55.5(3) 2_565 8_655
Ga12 Ga19 Ga12 122.8(3) 7_575 8_655
Ga12 Ga19 Ga9 23.4(4) . .
Ga19 Ga19 Ga9 125.3(3) 7_575 .
Ga19 Ga19 Ga9 114.4(2) 8_655 .
Ga19 Ga19 Ga9 132.2(3) 2_565 .
Ga12 Ga19 Ga9 107.4(4) 7_575 .
Ga12 Ga19 Ga9 94.6(3) 8_655 .
Ga12 Ga19 Ga2 62.9(4) . .
Ga19 Ga19 Ga2 77.90(18) 7_575 .
Ga19 Ga19 Ga2 160.79(17) 8_655 .
Ga19 Ga19 Ga2 130.4(6) 2_565 .
Ga12 Ga19 Ga2 59.4(2) 7_575 .
Ga12 Ga19 Ga2 155.1(4) 8_655 .
Ga9 Ga19 Ga2 63.4(2) . .
Ga12 Ga19 Ga1 84.3(5) . .
Ga19 Ga19 Ga1 77.95(18) 7_575 .
Ga19 Ga19 Ga1 80.09(15) 8_655 .
Ga19 Ga19 Ga1 74.86(17) 2_565 .
Ga12 Ga19 Ga1 71.0(3) 7_575 .
Ga12 Ga19 Ga1 75.8(2) 8_655 .
Ga9 Ga19 Ga1 60.9(2) . .
Ga2 Ga19 Ga1 82.8(2) . .
Ga12 Ga19 Ga1 91.9(5) . 2_565
Ga19 Ga19 Ga1 78.74(17) 7_575 2_565
Ga19 Ga19 Ga1 67.12(15) 8_655 2_565
Ga19 Ga19 Ga1 64.53(15) 2_565 2_565
Ga12 Ga19 Ga1 76.0(3) 7_575 2_565
Ga12 Ga19 Ga1 63.8(2) 8_655 2_565
Ga9 Ga19 Ga1 68.9(3) . 2_565
Ga2 Ga19 Ga1 95.6(2) . 2_565
Ga1 Ga19 Ga1 12.97(14) . 2_565
Ga12 Ga19 Ga12 148.9(6) . 2_565
Ga19 Ga19 Ga12 49.07(15) 7_575 2_565
Ga19 Ga19 Ga12 41.88(15) 8_655 2_565
Ga19 Ga19 Ga12 9.5(3) 2_565 2_565
Ga12 Ga19 Ga12 64.4(2) 7_575 2_565
Ga12 Ga19 Ga12 60.2(2) 8_655 2_565
Ga9 Ga19 Ga12 126.6(3) . 2_565
Ga2 Ga19 Ga12 122.2(3) . 2_565
Ga1 Ga19 Ga12 67.14(19) . 2_565
Ga1 Ga19 Ga12 57.80(17) 2_565 2_565
Ga12 Ga19 Ga3 51.4(5) . .
Ga19 Ga19 Ga3 160.94(13) 7_575 .
Ga19 Ga19 Ga3 74.14(12) 8_655 .
Ga19 Ga19 Ga3 108.9(5) 2_565 .
Ga12 Ga19 Ga3 159.1(4) 7_575 .
Ga12 Ga19 Ga3 53.5(2) 8_655 .
Ga9 Ga19 Ga3 56.0(2) . .
Ga2 Ga19 Ga3 114.3(3) . .
Ga1 Ga19 Ga3 88.7(2) . .
Ga1 Ga19 Ga3 85.3(2) 2_565 .
Ga12 Ga19 Ga3 113.1(2) 2_565 .
Si22 Ge2 Si22 108.0(4) . 7_575
Si22 Ge2 Si21 111.9(3) . .
Si22 Ge2 Si21 111.9(3) 7_575 .
Si22 Ge2 Ga2 108.0(2) . .
Si22 Ge2 Ga2 108.0(2) 7_575 .
Si21 Ge2 Ga2 109.0(3) . .
Si31 Ge3 Si31 73.9(5) . 8_655
Si31 Ge3 Si33 39.9(3) . 8_655
Si31 Ge3 Si33 108.8(4) 8_655 8_655
Si31 Ge3 Si33 108.8(4) . .
Si31 Ge3 Si33 39.9(3) 8_655 .
Si33 Ge3 Si33 130.1(5) 8_655 .
Si31 Ge3 Si32 142.0(4) . 8_655
Si31 Ge3 Si32 110.6(4) 8_655 8_655
Si33 Ge3 Si32 109.7(4) 8_655 8_655
Si33 Ge3 Si32 71.2(4) . 8_655
Si31 Ge3 Si32 110.6(4) . .
Si31 Ge3 Si32 142.0(4) 8_655 .
Si33 Ge3 Si32 71.2(4) 8_655 .
Si33 Ge3 Si32 109.7(4) . .
Si32 Ge3 Si32 42.7(5) 8_655 .
Si31 Ge3 Ga3 107.7(3) . .
Si31 Ge3 Ga3 107.7(3) 8_655 .
Si33 Ge3 Ga3 113.5(3) 8_655 .
Si33 Ge3 Ga3 113.5(3) . .
Si32 Ge3 Ga3 106.5(3) 8_655 .
Si32 Ge3 Ga3 106.5(3) . .
Si41 Ge4 Ga4 117.8(4) . .
Si41 Ge4 Si42 107.6(5) . .
Ga4 Ge4 Si42 107.9(4) . .
Si41 Ge4 Si43 112.3(6) . .
Ga4 Ge4 Si43 106.0(5) . .
Si42 Ge4 Si43 104.5(5) . .
Si53 Ge5 Si52 118.1(7) . .
Si53 Ge5 Ga5 106.3(5) . .
Si52 Ge5 Ga5 102.1(4) . .
Si53 Ge5 Si51 112.0(7) . .
Si52 Ge5 Si51 109.1(6) . .
Ga5 Ge5 Si51 108.4(5) . .
C21B Si21 C21A 117.9(16) . 7_575
C21B Si21 C21A 117.9(16) . .
C21A Si21 C21A 72(3) 7_575 .
C21B Si21 Ge2 117.6(15) . .
C21A Si21 Ge2 111.5(14) 7_575 .
C21A Si21 Ge2 111.5(14) . .
C22B Si22 C22C 110.4(15) . .
C22B Si22 C22A 101.0(14) . .
C22C Si22 C22A 109(2) . .
C22B Si22 Ge2 113.2(11) . .
C22C Si22 Ge2 111.8(9) . .
C22A Si22 Ge2 111.1(17) . .
Si33 Si31 C31A 76.8(13) 8_655 .
Si33 Si31 C31C 69.9(15) 8_655 .
C31A Si31 C31C 109.1(17) . .
Si33 Si31 C31B 177.4(15) 8_655 .
C31A Si31 C31B 105.3(16) . .
C31C Si31 C31B 108(2) . .
Si33 Si31 C33B 62.6(10) 8_655 8_655
C31A Si31 C33B 15.5(14) . 8_655
C31C Si31 C33B 96.9(19) . 8_655
C31B Si31 C33B 119.3(14) . 8_655
Si33 Si31 C33A 54.3(9) 8_655 8_655
C31A Si31 C33A 106.9(14) . 8_655
C31C Si31 C33A 16.4(17) . 8_655
C31B Si31 C33A 123.4(17) . 8_655
C33B Si31 C33A 92.4(14) 8_655 8_655
Si33 Si31 Ge3 70.1(5) 8_655 .
C31A Si31 Ge3 111.8(13) . .
C31C Si31 Ge3 112.3(15) . .
C31B Si31 Ge3 110.1(10) . .
C33B Si31 Ge3 109.7(17) 8_655 .
C33A Si31 Ge3 99.4(10) 8_655 .
Si32 Si32 C32B 82.7(10) 8_655 .
Si32 Si32 C32A 62.5(4) 8_655 .
C32B Si32 C32A 101.3(18) . .
Si32 Si32 C32C 170.5(14) 8_655 .
C32B Si32 C32C 106.7(17) . .
C32A Si32 C32C 113.1(16) . .
Si32 Si32 C32B 50.9(6) 8_655 8_655
C32B Si32 C32B 31.8(15) . 8_655
C32A Si32 C32B 84.7(14) . 8_655
C32C Si32 C32B 138.5(15) . 8_655
Si32 Si32 Ge3 68.7(2) 8_655 .
C32B Si32 Ge3 115.1(15) . .
C32A Si32 Ge3 112.9(10) . .
C32C Si32 Ge3 107.5(14) . .
C32B Si32 Ge3 98.0(11) 8_655 .
Si32 Si32 C33C 159.0(6) 8_655 8_655
C32B Si32 C33C 95.9(14) . 8_655
C32A Si32 C33C 137.7(9) . 8_655
C32C Si32 C33C 24.6(16) . 8_655
C32B Si32 C33C 125.2(12) 8_655 8_655
Ge3 Si32 C33C 93.5(7) . 8_655
Si32 Si32 Si33 117.8(3) 8_655 8_655
C32B Si32 Si33 99.1(15) . 8_655
C32A Si32 Si33 159.3(12) . 8_655
C32C Si32 Si33 63.0(15) . 8_655
C32B Si32 Si33 111.8(12) 8_655 8_655
Ge3 Si32 Si33 54.4(3) . 8_655
C33C Si32 Si33 41.6(5) 8_655 8_655
Si31 Si33 C33A 80.3(15) 8_655 .
Si31 Si33 C33B 66.4(14) 8_655 .
C33A Si33 C33B 109(2) . .
Si31 Si33 C33C 169.8(14) 8_655 .
C33A Si33 C33C 108.7(18) . .
C33B Si33 C33C 105.5(17) . .
Si31 Si33 C31C 60.6(11) 8_655 8_655
C33A Si33 C31C 20.5(17) . 8_655
C33B Si33 C31C 94(2) . 8_655
C33C Si33 C31C 127.7(16) . 8_655
Si31 Si33 C31A 56.5(8) 8_655 8_655
C33A Si33 C31A 110.3(18) . 8_655
C33B Si33 C31A 11.5(13) . 8_655
C33C Si33 C31A 114.6(13) . 8_655
C31C Si33 C31A 93.0(16) 8_655 8_655
Si31 Si33 Ge3 69.9(5) 8_655 .
C33A Si33 Ge3 112.4(11) . .
C33B Si33 Ge3 111.8(13) . .
C33C Si33 Ge3 109.4(11) . .
C31C Si33 Ge3 107.0(12) 8_655 .
C31A Si33 Ge3 101.2(9) 8_655 .
Si31 Si33 Si32 123.6(6) 8_655 8_655
C33A Si33 Si32 110.7(14) . 8_655
C33B Si33 Si32 140.4(19) . 8_655
C33C Si33 Si32 58.4(9) . 8_655
C31C Si33 Si32 124.9(14) 8_655 8_655
C31A Si33 Si32 138.0(12) 8_655 8_655
Ge3 Si33 Si32 54.4(3) . 8_655
C41A Si41 C41B 133(2) . .
C41A Si41 C41C 116(3) . .
C41B Si41 C41C 91(4) . .
C41A Si41 Ge4 96(2) . .
C41B Si41 Ge4 100(4) . .
C41C Si41 Ge4 121.9(15) . .
C42A Si42 C42C 103(2) . .
C42A Si42 C42B 104(2) . .
C42C Si42 C42B 115(2) . .
C42A Si42 Ge4 107.9(12) . .
C42C Si42 Ge4 117.0(17) . .
C42B Si42 Ge4 108.9(13) . .
C43A Si43 C43B 123(2) . .
C43A Si43 C43C 147(5) . .
C43B Si43 C43C 29(10) . .
C43A Si43 Ge4 109(2) . .
C43B Si43 Ge4 110.5(16) . .
C43C Si43 Ge4 84(10) . .
C51B Si51 C51A 116(3) . .
C51B Si51 C51C 107(3) . .
C51A Si51 C51C 104(3) . .
C51B Si51 Ge5 119(2) . .
C51A Si51 Ge5 106.9(15) . .
C51C Si51 Ge5 102(3) . .
C52A Si52 C52B 122(4) . .
C52A Si52 C52C 94(4) . .
C52B Si52 C52C 109(2) . .
C52A Si52 Ge5 115(3) . .
C52B Si52 Ge5 108(2) . .
C52C Si52 Ge5 105.4(18) . .
C53C Si53 C53B 123(3) . .
C53C Si53 C53A 93(3) . .
C53B Si53 C53A 102(4) . .
C53C Si53 Ge5 112.4(15) . .
C53B Si53 Ge5 116(3) . .
C53A Si53 Ge5 103(3) . .
C33B C31A Si31 88(5) 8_655 .
C33B C31A Si33 46(4) 8_655 8_655
Si31 C31A Si33 46.7(7) . 8_655
C31B C31B Si31 117.6(8) 8_655 .
C33A C31C Si31 115(4) 8_655 .
C33A C31C Si33 67(3) 8_655 8_655
Si31 C31C Si33 49.5(8) . 8_655
C32B C32B Si32 97.3(10) 8_655 .
C32B C32B Si32 50.9(6) 8_655 8_655
Si32 C32B Si32 46.4(7) . 8_655
C33C C32C Si32 106(3) 8_655 .
C31C C33A Si33 92(3) 8_655 .
C31C C33A Si31 49(3) 8_655 8_655
Si33 C33A Si31 45.4(8) . 8_655
C31A C33B Si33 122(5) 8_655 .
C31A C33B Si31 76(5) 8_655 8_655
Si33 C33B Si31 51.0(8) . 8_655
C32C C33C Si33 120(3) 8_655 .
C32C C33C Si32 49.2(18) 8_655 8_655
Si33 C33C Si32 80.0(9) . 8_655

loop_
_geom_bond_atom_site_label_1
_geom_bond_atom_site_label_2
_geom_bond_distance
_geom_bond_site_symmetry_2
Ga1 Ga1 0.673(7) 2_565
Ga1 Ga14 2.491(6) .
Ga1 Ga9 2.659(9) 7_575
Ga1 Ga9 2.659(9) .
Ga1 Ga10 2.709(13) .
Ga1 Ga10 2.709(13) 7_575
Ga1 Ga19 2.762(9) 7_575
Ga1 Ga19 2.762(9) .
Ga1 Ga12 2.855(5) .
Ga1 Ga12 2.855(5) 7_575
Ga1 Ga17 2.856(5) .
Ga1 Ga17 2.856(5) 2_565
Ga2 Ge2 2.440(4) .
Ga2 Ga16 2.447(5) .
Ga2 Ga16 2.447(5) 7_575
Ga2 Ga12 2.458(4) 7_575
Ga2 Ga12 2.458(4) .
Ga2 Ga9 2.746(8) .
Ga2 Ga9 2.746(8) 7_575
Ga2 Ga19 2.752(7) 7_575
Ga2 Ga19 2.752(7) .
Ga2 Ga14 3.005(8) .
Ga3 Ge3 2.421(4) .
Ga3 Ga12 2.460(5) 8_655
Ga3 Ga12 2.460(5) .
Ga3 Ga13 2.469(5) .
Ga3 Ga13 2.469(5) 8_655
Ga3 Ga9 2.589(7) .
Ga3 Ga9 2.589(7) 8_655
Ga3 Ga10 2.788(11) .
Ga3 Ga10 2.788(11) 8_655
Ga3 Ga19 2.971(9) 8_655
Ga3 Ga19 2.971(9) .
Ga4 Ga13 2.291(8) .
Ga4 Ga10 2.305(14) .
Ga4 Ga17 2.377(6) .
Ga4 Ge4 2.438(7) .
Ga4 Ga16 2.509(7) .
Ga4 Ga11 2.573(6) .
Ga4 Ga14 2.845(7) .
Ga5 Ga16 2.365(7) .
Ga5 Ga11 2.403(7) .
Ga5 Ge5 2.422(7) .
Ga5 Ga10 2.485(12) .
Ga5 Ga14 2.637(8) .
Ga5 Ga13 2.684(6) .
Ga5 Ga17 2.693(5) .
Ga9 Ga10 0.770(15) .
Ga9 Ga12 1.554(9) .
Ga9 Ga16 1.631(8) .
Ga9 Ga13 1.818(9) .
Ga9 Ga19 2.454(12) .
Ga9 Ga14 2.856(9) .
Ga9 Ga13 2.980(7) 8_655
Ga10 Ga13 1.245(14) .
Ga10 Ga16 1.583(14) .
Ga10 Ga12 2.282(14) .
Ga10 Ga13 2.618(14) 8_655
Ga10 Ga14 2.743(15) .
Ga11 Ga14 1.494(9) .
Ga11 Ga5 2.403(7) 7_575
Ga11 Ga17 2.500(5) 2_565
Ga11 Ga17 2.500(5) .
Ga11 Ga4 2.573(6) 7_575
Ga11 Ga16 2.761(6) 7_575
Ga11 Ga16 2.761(6) .
Ga12 Ga19 1.042(8) .
Ga12 Ga19 2.054(10) 7_575
Ga12 Ga19 2.364(8) 8_655
Ga12 Ga12 2.717(10) 7_575
Ga12 Ga12 2.774(7) 8_655
Ga12 Ga16 2.797(5) .
Ga12 Ga19 2.954(9) 2_565
Ga13 Ga13 1.525(8) 8_655
Ga13 Ga10 2.618(14) 8_655
Ga13 Ga16 2.730(6) .
Ga13 Ga17 2.847(7) .
Ga13 Ga9 2.980(7) 8_655
Ga14 Ga16 1.611(6) 7_575
Ga14 Ga16 1.611(6) .
Ga14 Ga5 2.637(8) 7_575
Ga14 Ga10 2.743(15) 7_575
Ga14 Ga4 2.845(7) 7_575
Ga14 Ga9 2.856(9) 7_575
Ga16 Ga16 2.617(9) 7_575
Ga17 Ga4 2.377(6) 8_655
Ga17 Ga11 2.500(5) 2_565
Ga17 Ga5 2.693(5) 8_655
Ga17 Ga17 2.844(10) 2_565
Ga17 Ga13 2.847(7) 8_655
Ga17 Ga1 2.856(5) 2_565
Ga19 Ga19 1.153(17) 7_575
Ga19 Ga19 1.624(13) 8_655
Ga19 Ga19 1.992(14) 2_565
Ga19 Ga12 2.054(10) 7_575
Ga19 Ga12 2.364(8) 8_655
Ga19 Ga1 2.954(8) 2_565
Ga19 Ga12 2.954(9) 2_565
Ge2 Si22 2.346(8) .
Ge2 Si22 2.346(8) 7_575
Ge2 Si21 2.355(11) .
Ge3 Si31 2.378(11) .
Ge3 Si31 2.378(11) 8_655
Ge3 Si33 2.380(9) 8_655
Ge3 Si33 2.380(9) .
Ge3 Si32 2.383(12) 8_655
Ge3 Si32 2.383(12) .
Ge4 Si41 2.332(17) .
Ge4 Si42 2.443(11) .
Ge4 Si43 2.50(2) .
Ge5 Si53 2.25(2) .
Ge5 Si52 2.286(18) .
Ge5 Si51 2.443(17) .
Si21 C21B 1.818(17) .
Si21 C21A 1.876(19) 7_575
Si21 C21A 1.876(19) .
Si22 C22B 1.834(16) .
Si22 C22C 1.849(17) .
Si22 C22A 1.862(18) .
Si31 Si33 1.625(14) 8_655
Si31 C31A 1.862(17) .
Si31 C31C 1.863(19) .
Si31 C31B 1.864(18) .
Si31 C33B 1.92(3) 8_655
Si31 C33A 2.25(4) 8_655
Si32 Si32 1.733(18) 8_655
Si32 C32B 1.856(19) .
Si32 C32A 1.874(17) .
Si32 C32C 1.891(16) .
Si32 C32B 2.37(3) 8_655
Si32 C33C 2.40(3) 8_655
Si32 Si33 2.772(16) 8_655
Si33 Si31 1.625(14) 8_655
Si33 C33A 1.853(18) .
Si33 C33B 1.858(18) .
Si33 C33C 1.869(18) .
Si33 C31C 2.01(4) 8_655
Si33 C31A 2.17(3) 8_655
Si33 Si32 2.772(16) 8_655
Si41 C41A 1.859(19) .
Si41 C41B 1.862(19) .
Si41 C41C 1.864(19) .
Si42 C42A 1.848(18) .
Si42 C42C 1.863(19) .
Si42 C42B 1.864(19) .
Si43 C43A 1.855(19) .
Si43 C43B 1.861(18) .
Si43 C43C 1.86(2) .
Si51 C51B 1.86(2) .
Si51 C51A 1.862(19) .
Si51 C51C 1.86(2) .
Si52 C52A 1.86(2) .
Si52 C52B 1.861(19) .
Si52 C52C 1.871(19) .
Si53 C53C 1.853(18) .
Si53 C53B 1.86(2) .
Si53 C53A 1.86(2) .
C31A C33B 0.51(5) 8_655
C31A Si33 2.17(3) 8_655
C31B C31B 1.13(4) 8_655
C31C C33A 0.70(6) 8_655
C31C Si33 2.01(4) 8_655
C32B C32B 1.26(6) 8_655
C32B Si32 2.37(3) 8_655
C32C C33C 1.04(5) 8_655
C33A C31C 0.70(6) 8_655
C33A Si31 2.25(4) 8_655
C33B C31A 0.51(5) 8_655
C33B Si31 1.92(4) 8_655
C33C C32C 1.04(5) 8_655
C33C Si32 2.40(3) 8_655
